data_4020013
loop_
_publ_author_name
'Robert E. Gawley'
'Sanjay Narayan'
'David A. Vicic'

_publ_section_title
;
Absolute Configuration of 2-(Tributylstannyl)pyrrolidine by Anomalous
Dispersion X-ray Analysis
;
_journal_name_full 'Journal of Organic Chemistry'
_journal_page_first 328
_journal_page_last 329
_journal_paper_doi 10.1021/jo048569w
_journal_volume 70
_journal_year 2005
_chemical_absolute_configuration 'CHOOSE rm ad rmad syn or unk'
_chemical_formula_moiety 'C32 H72 I2 N2 Sn2'
_chemical_formula_sum 'C32 H72 I2 N2 Sn2'
_chemical_formula_weight 976.12
_chemical_melting_point ?
_space_group_IT_number 4
_space_group_name_Hall 'P 2yb'
_space_group_name_H-M_alt 'P 1 21 1'
_symmetry_cell_setting monoclinic
_symmetry_Int_Tables_number 4
_symmetry_space_group_name_Hall 'P 2yb'
_symmetry_space_group_name_H-M 'P 1 21 1'
_cell_angle_alpha 90
_cell_angle_beta 117.75(4)
_cell_angle_gamma 90
_cell_formula_units_Z 2
_cell_length_a 16.04(6)
_cell_length_b 9.16(3)
_cell_length_c 16.62(10)
_cell_measurement_reflns_used 86
_cell_measurement_temperature 193.1
_cell_measurement_theta_max 35.0
_cell_measurement_theta_min 2.4
_cell_volume 2162.7(17)
_diffrn_detector_area_resol_mean 7.31
_diffrn_measured_fraction_theta_full 0.9919
_diffrn_measured_fraction_theta_max 0.8823
_diffrn_measurement_device_type 'Rigaku Mercury'
_diffrn_measurement_method \w
_diffrn_radiation_type 'Mo K\a'
_diffrn_radiation_wavelength 0.7107
_diffrn_reflns_av_R_equivalents 0.117
_diffrn_reflns_limit_h_max 24
_diffrn_reflns_limit_h_min -24
_diffrn_reflns_limit_k_max 14
_diffrn_reflns_limit_k_min -8
_diffrn_reflns_limit_l_max 24
_diffrn_reflns_limit_l_min -25
_diffrn_reflns_number 19404
_diffrn_reflns_theta_full 27.00
_diffrn_reflns_theta_max 34.92
_exptl_absorpt_coefficient_mu 2.602
_exptl_absorpt_correction_T_max 0.594
_exptl_absorpt_correction_T_min 0.203
_exptl_absorpt_correction_type multi-scan
_exptl_absorpt_process_details 'Jacobson, R. (1998) Private communication'
_exptl_crystal_colour colorless
_exptl_crystal_density_diffrn 1.499
_exptl_crystal_density_meas ?
_exptl_crystal_density_method 'not measured'
_exptl_crystal_description prism
_exptl_crystal_F_000 968.00
_exptl_crystal_size_max 0.25
_exptl_crystal_size_mid 0.20
_exptl_crystal_size_min 0.10
_refine_diff_density_max 6.44
_refine_diff_density_min -6.77
_refine_ls_abs_structure_details 'Flack, H. D. (1983), Acta Cryst. A39, 876-881.'
_refine_ls_abs_structure_Flack 0.1(1)
_refine_ls_extinction_coef ?
_refine_ls_extinction_method none
_refine_ls_goodness_of_fit_ref 14.209
_refine_ls_hydrogen_treatment refall
_refine_ls_number_parameters 164
_refine_ls_number_reflns 13115
_refine_ls_R_factor_gt 0.0970
_refine_ls_shift/su_max 6.8800
_refine_ls_structure_factor_coef F
_refine_ls_weighting_details 'w = 1.0'
_refine_ls_weighting_scheme unit
_refine_ls_wR_factor_ref 0.1440
_reflns_number_gt 6008
_reflns_number_total 19404
_reflns_threshold_expression F^2^>2.0\s(F^2^)
_cod_database_code 4020013

loop_
_symmetry_equiv_pos_site_id
_symmetry_equiv_pos_as_xyz
1 +X,+Y,+Z
2 -X,1/2+Y,-Z

loop_
_atom_site_label
_atom_site_type_symbol
_atom_site_fract_x
_atom_site_fract_y
_atom_site_fract_z
_atom_site_U_iso_or_equiv
_atom_site_adp_type
_atom_site_occupancy
_atom_site_symmetry_multiplicity
_atom_site_calc_flag
_atom_site_refinement_flags
_atom_site_disorder_assembly
_atom_site_disorder_group
I(1) I -0.38790(12) -0.7254(5) -0.89981(12) 0.1254(6) Uani 1.00 1 d . . .
I(2) I -0.11087(12) -0.1127(5) -0.61925(12) 0.1127(6) Uani 1.00 1 d . . .
Sn(1) Sn -0.50142(13) -0.1645(6) -0.80319(13) 0.1333(10) Uani 1.00 1 d . . .
Sn(2) Sn -0.00737(12) -0.2142(6) -0.29915(12) 0.1124(7) Uani 1.00 1 d . . .
N(1) N -0.4069(10) -0.087(2) -0.9259(10) 0.074(4) Uiso 1.00 1 d . . .
N(2) N 0.0780(10) -0.240(2) -0.4309(10) 0.079(4) Uiso 1.00 1 d . . .
C(1) C -0.3826(12) -0.147(2) -0.8317(12) 0.069(5) Uiso 1.00 1 d . . .
C(2) C -0.331(2) -0.286(3) -0.826(2) 0.101(7) Uiso 1.00 1 d . . .
C(3) C -0.277(2) -0.248(4) -0.878(2) 0.123(9) Uiso 1.00 1 d . . .
C(4) C -0.328(2) -0.146(3) -0.947(2) 0.112(8) Uiso 1.00 1 d . . .
C(5) C -0.563(2) -0.394(4) -0.841(2) 0.167(12) Uiso 1.00 1 d . . .
C(6) C -0.430(3) -0.139(5) -0.654(3) 0.18(1) Uiso 1.00 1 d . . .
C(7) C -0.610(2) 0.000(5) -0.887(2) 0.156(13) Uiso 1.00 1 d . . .
C(8) C -0.695(3) -0.024(5) -0.865(3) 0.18(2) Uiso 1.00 1 d . . .
C(9) C -0.771(3) 0.102(5) -0.933(3) 0.18(1) Uiso 1.00 1 d . . .
C(10) C -0.862(3) 0.084(6) -0.934(3) 0.21(2) Uiso 1.00 1 d . . .
C(11) C -0.424(4) 0.053(7) -0.635(4) 0.24(2) Uiso 1.00 1 d . . .
C(12) C 0.070(2) -0.153(3) -0.364(2) 0.131(10) Uiso 1.00 1 d . . .
C(13) C 0.162(2) -0.078(4) -0.317(2) 0.125(9) Uiso 1.00 1 d . . .
C(14) C 0.210(2) -0.082(3) -0.367(2) 0.110(8) Uiso 1.00 1 d . . .
C(15) C 0.164(2) -0.209(4) -0.437(2) 0.117(8) Uiso 1.00 1 d . . .
C(16) C -0.116(2) 0.245(4) -0.220(2) 0.264(13) Uiso 1.00 1 d . . .
C(17) C -0.119(2) -0.352(4) -0.392(2) 0.115(9) Uiso 1.00 1 d . . .
C(18) C -0.206(2) -0.352(4) -0.375(2) 0.148(11) Uiso 1.00 1 d . . .
C(19) C -0.284(3) -0.407(6) -0.447(3) 0.20(2) Uiso 1.00 1 d . . .
C(20) C -0.361(3) 0.054(6) -0.519(3) 0.22(2) Uiso 1.00 1 d . . .
C(21) C 0.068(3) -0.353(6) -0.108(3) 0.19(2) Uiso 1.00 1 d . . .
C(22) C -0.397(3) 0.167(7) -0.491(3) 0.25(2) Uiso 1.00 1 d . . .
C(23) C 0.087(2) -0.344(4) -0.169(2) 0.152(12) Uiso 1.00 1 d . . .
C(24) C 0.123(2) -0.478(5) -0.024(2) 0.164(13) Uiso 1.00 1 d . . .
C(25) C -0.071(4) 0.175(7) -0.269(4) 0.28(2) Uiso 1.00 1 d . . .
C(26) C -0.041(4) 0.036(8) -0.252(4) 0.30(3) Uiso 1.00 1 d . . .
H(1) H -0.3377 -0.0828 -0.7885 0.083 Uiso 1.00 1 c R . .
H(2) H 0.0331 -0.0742 -0.4003 0.158 Uiso 1.00 1 c R . .
H(3) H 0.1555 0.0187 -0.3007 0.150 Uiso 1.00 1 c R . .
H(4) H 0.1984 -0.1337 -0.2638 0.150 Uiso 1.00 1 c R . .
H(5) H 0.1989 0.0092 -0.3976 0.132 Uiso 1.00 1 c R . .
H(6) H 0.2753 -0.0959 -0.3301 0.132 Uiso 1.00 1 c R . .
H(7) H 0.2042 -0.2909 -0.4208 0.141 Uiso 1.00 1 c R . .
H(8) H 0.1488 -0.1788 -0.4972 0.141 Uiso 1.00 1 c R . .
H(9) H -0.2912 -0.3162 -0.7654 0.121 Uiso 1.00 1 c R . .
H(10) H -0.3750 -0.3603 -0.8577 0.121 Uiso 1.00 1 c R . .
H(11) H -0.2202 -0.2008 -0.8362 0.148 Uiso 1.00 1 c R . .
H(12) H -0.2619 -0.3318 -0.9021 0.148 Uiso 1.00 1 c R . .
H(13) H -0.3558 -0.1955 -1.0042 0.135 Uiso 1.00 1 c R . .
H(14) H -0.2904 -0.0678 -0.9496 0.135 Uiso 1.00 1 c R . .

loop_
_atom_type_symbol
_atom_type_description
_atom_type_scat_dispersion_real
_atom_type_scat_dispersion_imag
_atom_type_scat_source
C C 0.003 0.002
;
International Tables for Crystallography
(1992, Vol. C, Tables 4.2.6.8 and 6.1.1.4)
;
H H 0.000 0.000
;
International Tables for Crystallography
(1992, Vol. C, Table 6.1.1.4)
;
I I -0.474 1.812
;
International Tables for Crystallography
(1992, Vol. C, Tables 4.2.6.8 and 6.1.1.4)
;
N N 0.006 0.003
;
International Tables for Crystallography
(1992, Vol. C, Tables 4.2.6.8 and 6.1.1.4)
;
Sn Sn -0.654 1.425
;
International Tables for Crystallography
(1992, Vol. C, Tables 4.2.6.8 and 6.1.1.4)
;
